data_1550288
_publ_author_name 'Gregorkiewitz Michael'
_publ_contact_author_email gregormigu@gmail.com
_publ_contact_author_name 'M Gregorkiewitz'
_publ_section_title
;
 Crystal Structure and Al/Si-ordering of a synthetic nepheline
;
_journal_name_full 'Bulletin de Mineralogie'
_journal_page_first 499
_journal_page_last 507
_journal_volume 107
_journal_year 1984
_chemical_compound_source synthetic
_chemical_formula_sum 'Al3.96 K0.48 Na3.48 O16 Si4.04'
_chemical_formula_weight 575.2
_chemical_name_systematic
;
Potassium sodium aluminium silicate
;
_space_group_IT_number 173
_symmetry_Int_Tables_number 173
_symmetry_space_group_name_Hall 'P 6c'
_symmetry_space_group_name_H-M 'P 63'
_cell_angle_alpha 90
_cell_angle_beta 90
_cell_angle_gamma 120
_cell_formula_units_Z 2
_cell_length_a 9.989(3)
_cell_length_b 9.989(3)
_cell_length_c 8.380(5)
_cell_volume 724.1(5)
_exptl_crystal_density_diffrn 2.636
_pd_phase_name nepheline
_cod_data_source_file gregorkiewitz84NEFiLC.txt
_cod_data_source_block VESTA_phase_1
_cod_original_cell_volume 724.1
_cod_original_formula_sum 'Al3.96 K.48 Na.48 Na3 Si4.04 O16'
_cod_database_code 1550288

loop_
_symmetry_equiv_pos_as_xyz
'x, y, z'
-y,x-y,z
-x+y,-x,z
-x,-y,1/2+z
x-y,x,1/2+z
y,-x+y,1/2+z

loop_
_atom_site_label
_atom_site_occupancy
_atom_site_fract_x
_atom_site_fract_y
_atom_site_fract_z
_atom_site_adp_type
_atom_site_U_iso_or_equiv
_atom_site_type_symbol
K 0.48 0.000000 0.000000 0.2424(15) Uiso 0.0235 K
Na0 0.48 0.000000 0.000000 0.2424(15) Uiso 0.0235 Na
Na 1.0 0.5553(3) 0.5541(3) 0.2520(13) Uiso 0.0220 Na
Al1 1.0 0.6667 0.3333 -0.0516(10) Uiso 0.0106 Al
Si2 1.0 0.6667 0.3333 0.5588(10) Uiso 0.0106 Si
Si3 1.0 0.3327(1) 0.2386(1) 0.0635(1) Uiso 0.0101 Si
Al4 1.0 0.3328(1) 0.2398(1) 0.4365(1) Uiso 0.0101 Al
O1 0.3333 0.6212(14) 0.3279(23) 0.7368(21) Uiso 0.0292 O
O2 1.0 0.3131(6) 0.2888(5) 0.2418(15) Uiso 0.0251 O
O3 1.0 0.5239(3) 0.3486(3) 0.4801(10) Uiso 0.0249 O
O4 1.0 0.5074(3) 0.3448(3) -0.0050(10) Uiso 0.0249 O
O5 1.0 0.2272(3) 0.2879(3) 0.5668(13) Uiso 0.0172 O
O6 1.0 0.2176(3) 0.2610(3) -0.0585(13) Uiso 0.0172 O

loop_
_atom_site_aniso_label
_atom_site_aniso_U_11
_atom_site_aniso_U_22
_atom_site_aniso_U_33
_atom_site_aniso_U_23
_atom_site_aniso_U_13
_atom_site_aniso_U_12
K 0.0244(11) 0.0244(11) 0.0218(18) 0.0000 0.0000 0.0122(6)
Na0 0.0244(11) 0.0244(11) 0.0218(18) 0.0000 0.0000 0.0122(6)
Na 0.0187(14) 0.0234(14) 0.0157(13) -0.0044(26) -0.0074(25) 0.0044(12)
Al1 0.0117(7) 0.0117(7) 0.0083(11) 0.0000 0.0000 0.0058(4)
Si2 0.0117(7) 0.0117(7) 0.0083(11) 0.0000 0.0000 0.0058(4)
Si3 0.0102(6) 0.0094(5) 0.0112(6) -0.0008(6) -0.0003(6) 0.0053(5)
Al4 0.0102(6) 0.0094(5) 0.0112(6) 0.0008(6) -0.0003(6) 0.0053(5)
O1 0.0329(14) 0.0387(28) 0.0024(28) -0.0017(30) 0.0050(29) 0.0076(29)
O2 0.0526(22) 0.0266(20) 0.0105(20) 0.0006(26) 0.0027(27) 0.0307(17)
O3 0.0095(13) 0.0195(14) 0.0457(19) 0.0013(17) 0.0076(16) 0.0073(12)
O4 0.0095(13) 0.0195(14) 0.0457(19) -0.0013(17) -0.0076(16) 0.0073(12)
O5 0.0200(14) 0.0196(15) 0.0184(16) 0.0026(17) -0.0004(16) 0.0147(13)
O6 0.0200(14) 0.0196(15) 0.0184(16) -0.0026(17) 0.0004(16) 0.0147(13)
